data_2238995
loop_
_publ_author_name
'Tagore, Sadasivam Sharmila'
'Krishna, Sivaraman'
'Gomathi, Sundaramoorthy'
'Sethuraman, Velusamy'

_publ_section_title
;
 1-[2-(Dimethylazaniumyl)ethyl]-1<i>H</i>-1,2,3,4-tetrazole-5-thiolate
;
_journal_coeditor_code BV2228
_journal_issue 2
_journal_name_full 'Acta Crystallographica Section E'
_journal_page_first o224
_journal_paper_doi 10.1107/S1600536814001573
_journal_volume 70
_journal_year 2014
_chemical_formula_iupac 'C5 H11 N5 S'
_chemical_formula_moiety 'C5 H11 N5 S'
_chemical_formula_sum 'C5 H11 N5 S'
_chemical_formula_weight 173.26
_chemical_name_systematic
;
1-[2-(Dimethylazaniumyl)ethyl]-1<i>H</i>-1,2,3,4-tetrazole-5-thiolate
;
_space_group_IT_number 14
_symmetry_cell_setting monoclinic
_symmetry_space_group_name_Hall '-P 2ybc'
_symmetry_space_group_name_H-M 'P 1 21/c 1'
_atom_sites_solution_hydrogens geom
_atom_sites_solution_primary direct
_atom_sites_solution_secondary difmap
_cell_angle_alpha 90
_cell_angle_beta 102.4790(10)
_cell_angle_gamma 90
_cell_formula_units_Z 4
_cell_length_a 7.10210(10)
_cell_length_b 11.2476(2)
_cell_length_c 10.7045(2)
_cell_measurement_reflns_used 3004
_cell_measurement_temperature 100
_cell_measurement_theta_max 32.7
_cell_measurement_theta_min 2.7
_cell_volume 834.89(2)
_computing_cell_refinement 'SAINT (Bruker, 2004)'
_computing_data_collection 'APEX2 (Bruker, 2004)'
_computing_data_reduction 'SAINT (Bruker, 2004)'
_computing_molecular_graphics
;
PLATON (Spek, 2009), Mercury (Macrae <i>et al.</i>, 2008) and
<i>POV-Ray</i> (Cason, 2004)
;
_computing_publication_material
;
PLATON (Spek, 2009) and publCIF (Westrip, 2010)
;
_computing_structure_refinement 'SHELXL97 (Sheldrick, 2008)'
_computing_structure_solution 'SHELXS97 (Sheldrick, 2008)'
_diffrn_ambient_temperature 100
_diffrn_measured_fraction_theta_full 0.999
_diffrn_measured_fraction_theta_max 0.976
_diffrn_measurement_device_type 'Bruker Kappa APEXII CCD'
_diffrn_measurement_method '\w and \f scan'
_diffrn_radiation_monochromator graphite
_diffrn_radiation_source 'fine-focus sealed tube'
_diffrn_radiation_type MoK\a
_diffrn_radiation_wavelength 0.71073
_diffrn_reflns_av_R_equivalents 0.0265
_diffrn_reflns_av_sigmaI/netI 0.0299
_diffrn_reflns_limit_h_max 10
_diffrn_reflns_limit_h_min -10
_diffrn_reflns_limit_k_max 16
_diffrn_reflns_limit_k_min -16
_diffrn_reflns_limit_l_max 16
_diffrn_reflns_limit_l_min -16
_diffrn_reflns_number 11518
_diffrn_reflns_reduction_process
;
;
_diffrn_reflns_theta_full 25.00
_diffrn_reflns_theta_max 32.72
_diffrn_reflns_theta_min 2.66
_diffrn_standards_number 0
_exptl_absorpt_coefficient_mu 0.333
_exptl_absorpt_correction_T_max 0.955
_exptl_absorpt_correction_T_min 0.876
_exptl_absorpt_correction_type multi-scan
_exptl_absorpt_process_details '(SADABS; Bruker, 2004)'
_exptl_crystal_colour colourless
_exptl_crystal_density_diffrn 1.378
_exptl_crystal_density_method 'Not Measured'
_exptl_crystal_description prism
_exptl_crystal_F_000 368
_exptl_crystal_size_max 0.410
_exptl_crystal_size_mid 0.210
_exptl_crystal_size_min 0.140
_refine_diff_density_max 0.482
_refine_diff_density_min -0.296
_refine_ls_extinction_method none
_refine_ls_goodness_of_fit_ref 1.053
_refine_ls_hydrogen_treatment mixed
_refine_ls_matrix_type full
_refine_ls_number_parameters 106
_refine_ls_number_reflns 3004
_refine_ls_number_restraints 0
_refine_ls_restrained_S_all 1.053
_refine_ls_R_factor_all 0.0465
_refine_ls_R_factor_gt 0.0382
_refine_ls_shift/su_max 0.002
_refine_ls_shift/su_mean 0.000
_refine_ls_structure_factor_coef Fsqd
_refine_ls_weighting_details 'calc w=1/[\s^2^(Fo^2^)+(0.0391P)^2^+0.4372P] where P=(Fo^2^+2Fc^2^)/3'
_refine_ls_weighting_scheme calc
_refine_ls_wR_factor_gt 0.0887
_refine_ls_wR_factor_ref 0.0924
_reflns_number_gt 2618
_reflns_number_total 3004
_reflns_threshold_expression I>2\s(I)
_cod_data_source_file bv2228sup1.cif
_cod_data_source_block I
_cod_original_sg_symbol_H-M 'P 21/c'
_cod_database_code 2238995
_cod_database_fobs_code 2238995

loop_
_symmetry_equiv_pos_site_id
_symmetry_equiv_pos_as_xyz
1 x,y,z
2 -x,1/2+y,1/2-z
3 -x,-y,-z
4 x,1/2-y,1/2+z

loop_
_atom_site_aniso_label
_atom_site_aniso_U_11
_atom_site_aniso_U_22
_atom_site_aniso_U_33
_atom_site_aniso_U_12
_atom_site_aniso_U_13
_atom_site_aniso_U_23
S1 0.01250(10) 0.0164(2) 0.01710(10) 0.00120(10) 0.00010(10) 0.00390(10)
N1 0.0124(4) 0.0083(4) 0.0120(4) -0.0003(3) 0.0014(3) 0.0014(3)
N2 0.0142(4) 0.0123(5) 0.0155(4) 0.0007(4) -0.0004(3) 0.0024(3)
N3 0.0141(4) 0.0127(5) 0.0186(5) 0.0001(4) 0.0009(3) 0.0021(3)
N4 0.0121(4) 0.0106(4) 0.0154(4) -0.0002(3) 0.0020(3) 0.0014(3)
N5 0.0122(4) 0.0089(4) 0.0115(4) 0.0003(3) 0.0025(3) 0.0003(3)
C1 0.0132(4) 0.0099(5) 0.0110(4) -0.0007(4) 0.0039(3) 0.0000(3)
C2 0.0185(5) 0.0080(5) 0.0144(5) -0.0018(4) 0.0056(4) -0.0008(4)
C3 0.0143(5) 0.0108(5) 0.0101(4) -0.0027(4) 0.0012(3) -0.0006(3)
C4 0.0162(5) 0.0139(5) 0.0166(5) -0.0007(4) 0.0065(4) 0.0028(4)
C5 0.0170(5) 0.0101(5) 0.0137(5) -0.0014(4) 0.0024(4) -0.0026(4)

loop_
_atom_site_type_symbol
_atom_site_label
_atom_site_fract_x
_atom_site_fract_y
_atom_site_fract_z
_atom_site_U_iso_or_equiv
_atom_site_thermal_displace_type
_atom_site_calc_flag
_atom_site_refinement_flags
_atom_site_occupancy
S S1 1.21899(4) 1.07521(3) 0.25401(3) 0.01580(10) Uani . . 1.000
N N1 0.85227(13) 1.05977(8) 0.10942(9) 0.0111(2) Uani . . 1.000
N N2 0.71652(14) 1.12926(9) 0.03430(9) 0.0146(3) Uani . . 1.000
N N3 0.79116(14) 1.23401(9) 0.03491(10) 0.0155(3) Uani . . 1.000
N N4 0.97380(13) 1.23578(9) 0.10896(9) 0.0129(2) Uani . . 1.000
N N5 0.72606(14) 0.90248(8) 0.33382(9) 0.0109(2) Uani . . 1.000
C C1 1.01325(15) 1.12532(10) 0.15599(10) 0.0112(3) Uani . . 1.000
C C2 0.81956(17) 0.93255(10) 0.12032(11) 0.0133(3) Uani . . 1.000
C C3 0.66221(16) 0.90062(10) 0.19086(10) 0.0120(3) Uani . . 1.000
C C4 0.57703(17) 0.84181(11) 0.39090(11) 0.0151(3) Uani . . 1.000
C C5 0.76474(17) 1.02474(10) 0.38754(10) 0.0137(3) Uani . . 1.000
H H2A 0.94160 0.89510 0.16520 0.0160 Uiso calc R 1.000
H H2B 0.78540 0.89820 0.03320 0.0160 Uiso calc R 1.000
H H3A 0.55390 0.95710 0.16510 0.0140 Uiso calc R 1.000
H H3B 0.61320 0.82020 0.16390 0.0140 Uiso calc R 1.000
H H4A 0.61680 0.84390 0.48440 0.0230 Uiso calc R 1.000
H H4B 0.56360 0.75900 0.36190 0.0230 Uiso calc R 1.000
H H4C 0.45320 0.88280 0.36380 0.0230 Uiso calc R 1.000
H H5 0.839(2) 0.8576(16) 0.3566(16) 0.024(4) Uiso . . 1.000
H H5A 0.65260 1.07550 0.35540 0.0210 Uiso calc R 1.000
H H5B 0.87790 1.05780 0.36130 0.0210 Uiso calc R 1.000
H H5C 0.78910 1.02120 0.48110 0.0210 Uiso calc R 1.000

loop_
_atom_type_symbol
_atom_type_description
_atom_type_scat_dispersion_real
_atom_type_scat_dispersion_imag
_atom_type_scat_source
S S 0.1246 0.1234 'International Tables Vol C Tables 4.2.6.8 and 6.1.1.4'
N N 0.0061 0.0033 'International Tables Vol C Tables 4.2.6.8 and 6.1.1.4'
H H 0.0000 0.0000 'International Tables Vol C Tables 4.2.6.8 and 6.1.1.4'
C C 0.0033 0.0016 'International Tables Vol C Tables 4.2.6.8 and 6.1.1.4'

loop_
_geom_angle_atom_site_label_1
_geom_angle_atom_site_label_2
_geom_angle_atom_site_label_3
_geom_angle
_geom_angle_publ_flag
N2 N1 C1 109.70(9) yes
N2 N1 C2 120.40(9) yes
C1 N1 C2 129.63(10) yes
N1 N2 N3 106.46(9) yes
N2 N3 N4 110.70(9) yes
N3 N4 C1 107.34(9) yes
C3 N5 C4 109.02(9) yes
C3 N5 C5 113.32(8) yes
C4 N5 C5 110.51(9) yes
C5 N5 H5 108.7(11) no
C3 N5 H5 108.2(10) no
C4 N5 H5 106.9(10) no
S1 C1 N4 128.17(9) yes
S1 C1 N1 126.03(9) yes
N1 C1 N4 105.80(9) yes
N1 C2 C3 114.73(9) yes
N5 C3 C2 114.26(9) yes
N1 C2 H2A 109.00 no
N1 C2 H2B 109.00 no
C3 C2 H2A 109.00 no
C3 C2 H2B 109.00 no
H2A C2 H2B 108.00 no
N5 C3 H3A 109.00 no
N5 C3 H3B 109.00 no
C2 C3 H3A 109.00 no
C2 C3 H3B 109.00 no
H3A C3 H3B 108.00 no
N5 C4 H4A 109.00 no
N5 C4 H4B 109.00 no
N5 C4 H4C 109.00 no
H4A C4 H4B 109.00 no
H4A C4 H4C 109.00 no
H4B C4 H4C 109.00 no
N5 C5 H5A 109.00 no
N5 C5 H5B 109.00 no
N5 C5 H5C 109.00 no
H5A C5 H5B 109.00 no
H5A C5 H5C 109.00 no
H5B C5 H5C 109.00 no

loop_
_geom_bond_atom_site_label_1
_geom_bond_atom_site_label_2
_geom_bond_distance
_geom_bond_publ_flag
S1 C1 1.7003(11) yes
N1 N2 1.3609(14) yes
N1 C1 1.3612(14) yes
N1 C2 1.4584(14) yes
N2 N3 1.2914(14) yes
N3 N4 1.3664(14) yes
N4 C1 1.3471(15) yes
N5 C3 1.4994(14) yes
N5 C4 1.4962(16) yes
N5 C5 1.4929(14) yes
N5 H5 0.934(16) no
C2 C3 1.5207(17) no
C2 H2A 0.9900 no
C2 H2B 0.9900 no
C3 H3A 0.9900 no
C3 H3B 0.9900 no
C4 H4A 0.9800 no
C4 H4B 0.9800 no
C4 H4C 0.9800 no
C5 H5A 0.9800 no
C5 H5B 0.9800 no
C5 H5C 0.9800 no

loop_
_geom_contact_atom_site_label_1
_geom_contact_atom_site_label_2
_geom_contact_distance
_geom_contact_site_symmetry_2
_geom_contact_publ_flag
S1 H2A 2.8400 . no
S1 H3A 3.0500 1_655 no
S1 H4C 2.8300 1_655 no
S1 H5A 3.0400 1_655 no
S1 H5B 2.9000 . no
S1 H3B 3.0600 2_755 no
S1 H4B 3.0000 2_755 no
S1 H2B 3.0800 3_775 no
S1 H4A 2.9400 3_776 no
S1 H5C 3.0500 3_776 no
N1 N4 2.1601(14) . no
N1 N5 3.2610(13) . no
N1 C5 3.1945(14) . no
N2 C4 3.3800(16) 2_655 no
N2 N4 2.1867(14) . no
N2 C3 3.2180(15) 3_675 no
N3 C5 3.1239(15) 4_574 no
N3 C4 3.1363(16) 2_655 no
N4 C4 3.4054(16) 2_755 no
N4 N1 2.1601(14) . no
N4 N5 2.8054(14) 2_755 no
N5 N1 3.2610(13) . no
N5 N4 2.8054(14) 2_745 no
N1 H5B 2.6600 . no
N2 H3A 2.7800 . no
N2 H4B 2.8800 2_655 no
N2 H3A 2.7200 3_675 no
N2 H3B 2.8600 3_675 no
N3 H4C 2.7900 2_655 no
N3 H5C 2.8100 4_574 no
N3 H5A 2.9000 4_574 no
N4 H2B 2.9400 3_775 no
N4 H5 1.889(17) 2_755 no
C1 C5 3.5255(16) . no
C1 C2 3.4785(16) 3_775 no
C2 C1 3.4785(16) 3_775 no
C3 N2 3.2180(15) 3_675 no
C4 N3 3.1363(16) 2_645 no
C4 N2 3.3800(16) 2_645 no
C4 N4 3.4054(16) 2_745 no
C5 C1 3.5255(16) . no
C5 N1 3.1945(14) . no
C5 N3 3.1239(15) 4_575 no
C1 H5B 2.6900 . no
C1 H5 2.830(18) 2_755 no
C1 H2B 2.7300 3_775 no
C2 H5B 2.8900 . no
H2A S1 2.8400 . no
H2A H5 2.3600 . no
H2B S1 3.0800 3_775 no
H2B N4 2.9400 3_775 no
H2B C1 2.7300 3_775 no
H3A S1 3.0500 1_455 no
H3A N2 2.7800 . no
H3A H4C 2.5300 . no
H3A H5A 2.4100 . no
H3A N2 2.7200 3_675 no
H3B H4B 2.3300 . no
H3B S1 3.0600 2_745 no
H3B N2 2.8600 3_675 no
H4A H5C 2.3400 . no
H4A S1 2.9400 3_776 no
H4B H3B 2.3300 . no
H4B S1 3.0000 2_745 no
H4B N2 2.8800 2_645 no
H4C S1 2.8300 1_455 no
H4C H3A 2.5300 . no
H4C N3 2.7900 2_645 no
H5 H2A 2.3600 . no
H5 N4 1.889(17) 2_745 no
H5 C1 2.830(18) 2_745 no
H5A S1 3.0400 1_455 no
H5A H3A 2.4100 . no
H5A N3 2.9000 4_575 no
H5B S1 2.9000 . no
H5B N1 2.6600 . no
H5B C1 2.6900 . no
H5B C2 2.8900 . no
H5C H4A 2.3400 . no
H5C S1 3.0500 3_776 no
H5C N3 2.8100 4_575 no

loop_
_geom_hbond_atom_site_label_D
_geom_hbond_atom_site_label_H
_geom_hbond_atom_site_label_A
_geom_hbond_site_symmetry_A
_geom_hbond_distance_DH
_geom_hbond_distance_HA
_geom_hbond_distance_DA
_geom_hbond_angle_DHA
_geom_hbond_publ_flag
N5 H5 N4 2_745 0.934(16) 1.889(17) 2.8054(14) 166.2(16) yes
C2 H2A S1 . 0.9900 2.8400 3.3039(12) 109.00 no
C4 H4C S1 1_455 0.9800 2.8300 3.7275(13) 153.00 yes

loop_
_geom_torsion_atom_site_label_1
_geom_torsion_atom_site_label_2
_geom_torsion_atom_site_label_3
_geom_torsion_atom_site_label_4
_geom_torsion
_geom_torsion_publ_flag
C1 N1 N2 N3 -0.17(12) no
C2 N1 N2 N3 -174.75(10) no
N2 N1 C1 S1 179.98(9) no
N2 N1 C1 N4 0.31(12) no
C2 N1 C1 S1 -6.09(17) no
C2 N1 C1 N4 174.24(10) no
N2 N1 C2 C3 -68.63(13) no
C1 N1 C2 C3 118.00(12) no
N1 N2 N3 N4 -0.04(12) no
N2 N3 N4 C1 0.24(12) no
N3 N4 C1 S1 -180.00(8) no
N3 N4 C1 N1 -0.33(12) no
C4 N5 C3 C2 -166.23(9) no
C5 N5 C3 C2 70.26(12) no
N1 C2 C3 N5 -81.52(12) no
